data_4343447
loop_
_publ_author_name
'Bouska, Marek'
'Dost\'al, Libor'
'Lutter, Michael'
'Glowacki, Britta'
'Ruzickova, Zdenka'
'Beck, Daniel'
'Jambor, Roman'
'Jurkschat, Klaus'

_publ_section_title
;
 N-Coordinated Tin(II) Trifluoromethanesulfonates and Their Reactions with
 Transition Metal Carbonyls.
;
_journal_issue 14
_journal_name_full 'Inorganic chemistry'
_journal_page_first 6792
_journal_page_last 6800
_journal_paper_doi 10.1021/acs.inorgchem.5b00678
_journal_volume 54
_journal_year 2015
_chemical_formula_moiety 'C20 H27 N2 O, C5 Cl3 O5 Sn W'
_chemical_formula_sum 'C25 H27 Cl3 N2 O6 Sn W'
_chemical_formula_weight 860.38
_chemical_name_systematic
; 
 ? 
;
_space_group_IT_number 2
_symmetry_cell_setting triclinic
_symmetry_space_group_name_Hall '-P 1'
_symmetry_space_group_name_H-M 'P -1'
_atom_sites_solution_hydrogens geom
_atom_sites_solution_primary direct
_atom_sites_solution_secondary difmap
_audit_creation_method SHELXL-2013/4
_cell_angle_alpha 63.126(3)
_cell_angle_beta 77.802(5)
_cell_angle_gamma 84.974(5)
_cell_formula_units_Z 2
_cell_length_a 11.8221(8)
_cell_length_b 11.9020(6)
_cell_length_c 12.6600(6)
_cell_measurement_reflns_used 30600
_cell_measurement_temperature 150(1)
_cell_measurement_theta_max 27.5
_cell_measurement_theta_min 1
_cell_volume 1553.03(16)
_computing_cell_refinement 'COLLECT and DENZO'
_computing_data_collection 'COLLECT (Hooft, 1998) and DENZO (Otwinowski & Minor, 1997)'
_computing_data_reduction 'COLLECT and DENZO'
_computing_molecular_graphics 'PLATON (Spek, 2003)'
_computing_publication_material 'SHELXL-97 (Sheldrick, 2008)'
_computing_structure_refinement 'SHELXL-97 (Sheldrick, 1997)'
_computing_structure_solution 'SIR92 (Altomare et al., 1994)'
_diffrn_ambient_temperature 150(1)
_diffrn_detector_area_resol_mean 9.091
_diffrn_measured_fraction_theta_full 0.996
_diffrn_measured_fraction_theta_max 0.996
_diffrn_measurement_device_type 'Bruker Nonius KappaCCD area detector'
_diffrn_measurement_method '\f and \w scans to fill the Ewald sphere'
_diffrn_radiation_monochromator graphite
_diffrn_radiation_source 'fine-focus sealed tube'
_diffrn_radiation_type MoK\a
_diffrn_radiation_wavelength 0.71073
_diffrn_reflns_av_R_equivalents 0.0528
_diffrn_reflns_av_sigmaI/netI 0.0284
_diffrn_reflns_limit_h_max 15
_diffrn_reflns_limit_h_min -15
_diffrn_reflns_limit_k_max 15
_diffrn_reflns_limit_k_min -15
_diffrn_reflns_limit_l_max 16
_diffrn_reflns_limit_l_min -16
_diffrn_reflns_number 30544
_diffrn_reflns_theta_full 27.50
_diffrn_reflns_theta_max 27.50
_diffrn_reflns_theta_min 1.84
_diffrn_standards_number 0
_exptl_absorpt_coefficient_mu 4.801
_exptl_absorpt_correction_T_max 0.454
_exptl_absorpt_correction_T_min 0.284
_exptl_absorpt_correction_type integration
_exptl_absorpt_process_details
;
Gaussian integration (Coppens, 1970)
;
_exptl_crystal_colour yellow
_exptl_crystal_density_diffrn 1.840
_exptl_crystal_density_method 'not measured'
_exptl_crystal_description block
_exptl_crystal_F_000 828
_exptl_crystal_size_max 0.439
_exptl_crystal_size_mid 0.276
_exptl_crystal_size_min 0.266
_refine_diff_density_max 1.484
_refine_diff_density_min -1.943
_refine_diff_density_rms 0.134
_refine_ls_extinction_coef 0.0063(2)
_refine_ls_extinction_expression Fc^*^=kFc[1+0.001xFc^2^\l^3^/sin(2\q)]^-1/4^
_refine_ls_extinction_method SHELXL
_refine_ls_goodness_of_fit_ref 1.134
_refine_ls_hydrogen_treatment constr
_refine_ls_matrix_type full
_refine_ls_number_parameters 344
_refine_ls_number_reflns 7099
_refine_ls_number_restraints 0
_refine_ls_restrained_S_all 1.134
_refine_ls_R_factor_all 0.0249
_refine_ls_R_factor_gt 0.0224
_refine_ls_shift/su_max 0.002
_refine_ls_shift/su_mean 0.000
_refine_ls_structure_factor_coef Fsqd
_refine_ls_weighting_details 'calc w=1/[\s^2^(Fo^2^)+(0.0243P)^2^+1.3731P] where P=(Fo^2^+2Fc^2^)/3'
_refine_ls_weighting_scheme calc
_refine_ls_wR_factor_gt 0.0531
_refine_ls_wR_factor_ref 0.0558
_reflns_number_gt 6744
_reflns_number_total 7099
_reflns_threshold_expression >2sigma(I)
_cod_data_source_file ic5b00678_si_002.cif
_cod_data_source_block Supp
_cod_depositor_comments
;
The following automatic conversions were performed:

'_symmetry_cell_setting' value 'Triclinic' changed to 'triclinic'
according to
/usr/data/users/saulius/crontab/automatic-downloads/rss-feeds/ACS/lib/dictionaries/cif_core.dic
dictionary named 'cif_core.dic' version 2.4.2 from 2011-04-26.

Automatic conversion script
Id: cif_fix_values 3271 2015-04-21 07:52:19Z andrius 

 Adding full bibliography for 4343443--4343447.cif.
;
_cod_original_cell_volume 1553.02(15)
_cod_database_code 4343447
_shelxl_version_number 2013-4

loop_
_symmetry_equiv_pos_as_xyz
'x, y, z'
'-x, -y, -z'

loop_
_atom_site_label
_atom_site_type_symbol
_atom_site_fract_x
_atom_site_fract_y
_atom_site_fract_z
_atom_site_U_iso_or_equiv
_atom_site_adp_type
_atom_site_occupancy
_atom_site_symmetry_multiplicity
_atom_site_calc_flag
_atom_site_refinement_flags
W1 W 0.430976(8) 0.751802(9) 0.256650(9) 0.01934(5) Uani 1 1 d .
Sn1 Sn 0.244663(14) 0.897833(16) 0.186967(16) 0.02036(5) Uani 1 1 d .
Cl1 Cl 0.09339(6) 0.80167(8) 0.15634(7) 0.03537(16) Uani 1 1 d .
Cl2 Cl 0.12775(6) 0.96995(7) 0.32260(6) 0.02996(14) Uani 1 1 d .
Cl3 Cl 0.24086(7) 1.09222(7) 0.01236(7) 0.0415(2) Uani 1 1 d .
C21 C 0.5586(2) 0.6339(3) 0.3179(3) 0.0258(5) Uani 1 1 d .
N1 N 0.81330(18) 0.2201(2) 0.29145(19) 0.0195(4) Uani 1 1 d .
H1 H 0.7570 0.1787 0.3713 0.023 Uiso 1 1 d R
C24 C 0.5291(2) 0.9075(3) 0.2062(2) 0.0245(5) Uani 1 1 d .
O5 O 0.58166(19) 0.9948(2) 0.1814(2) 0.0359(5) Uani 1 1 d .
O2 O 0.6284(2) 0.5640(2) 0.3575(2) 0.0388(5) Uani 1 1 d .
N2 N 0.73098(19) -0.0110(2) 0.4107(2) 0.0223(4) Uani 1 1 d .
C25 C 0.4854(3) 0.7609(3) 0.0880(3) 0.0296(6) Uani 1 1 d .
C23 C 0.3778(2) 0.7468(3) 0.4213(3) 0.0256(5) Uani 1 1 d .
O4 O 0.3500(2) 0.7447(2) 0.5145(2) 0.0378(5) Uani 1 1 d .
C6 C 0.8526(2) 0.1467(2) 0.2422(2) 0.0202(5) Uani 1 1 d .
C17 C 0.5738(3) 0.4067(4) 0.1588(4) 0.0426(8) Uani 1 1 d .
H17A H 0.5646 0.3603 0.2449 0.051 Uiso 1 1 d R
H17B H 0.5193 0.3760 0.1312 0.051 Uiso 1 1 d R
H17C H 0.5602 0.4944 0.1372 0.051 Uiso 1 1 d R
O6 O 0.5158(3) 0.7634(3) -0.0045(2) 0.0467(6) Uani 1 1 d .
C22 C 0.3288(3) 0.6007(3) 0.3069(3) 0.0299(6) Uani 1 1 d .
C11 C 0.8075(3) 0.5634(3) 0.0988(3) 0.0277(6) Uani 1 1 d .
H11 H 0.7724 0.6215 0.0367 0.033 Uiso 1 1 d R
C16 C 0.7130(4) 0.4582(4) -0.0389(3) 0.0532(10) Uani 1 1 d .
H16A H 0.6895 0.5443 -0.0640 0.064 Uiso 1 1 d R
H16B H 0.6665 0.4172 -0.0651 0.064 Uiso 1 1 d R
H16C H 0.7929 0.4555 -0.0739 0.064 Uiso 1 1 d R
C18 C 0.9670(3) 0.3011(3) 0.3926(3) 0.0322(7) Uani 1 1 d .
H18 H 0.9209 0.2232 0.4338 0.039 Uiso 1 1 d R
C3 C 0.8395(2) -0.0674(3) 0.2577(3) 0.0273(6) Uani 1 1 d .
H3 H 0.8915 -0.0439 0.1848 0.033 Uiso 1 1 d R
C12 C 0.8820(3) 0.6055(3) 0.1435(3) 0.0286(6) Uani 1 1 d .
H12 H 0.8985 0.6911 0.1095 0.034 Uiso 1 1 d R
C13 C 0.9331(3) 0.5217(3) 0.2380(3) 0.0279(6) Uani 1 1 d .
H13 H 0.9831 0.5519 0.2672 0.033 Uiso 1 1 d R
C10 C 0.7830(2) 0.4356(3) 0.1449(2) 0.0234(5) Uani 1 1 d .
C9 C 0.8371(2) 0.3536(2) 0.2399(2) 0.0197(5) Uani 1 1 d .
C2 C 0.8074(2) 0.0162(2) 0.3057(2) 0.0211(5) Uani 1 1 d .
C14 C 0.9108(2) 0.3935(3) 0.2896(2) 0.0225(5) Uani 1 1 d .
O3 O 0.2722(2) 0.5142(2) 0.3369(2) 0.0489(6) Uani 1 1 d .
C20 C 0.9707(3) 0.3493(3) 0.4844(3) 0.0407(8) Uani 1 1 d .
H20A H 1.0262 0.4168 0.4504 0.049 Uiso 1 1 d R
H20B H 0.9922 0.2822 0.5554 0.049 Uiso 1 1 d R
H20C H 0.8955 0.3795 0.5056 0.049 Uiso 1 1 d R
C15 C 0.6965(3) 0.3909(3) 0.0990(3) 0.0284(6) Uani 1 1 d .
H15 H 0.7089 0.3007 0.1234 0.034 Uiso 1 1 d R
O1 O 0.6118(2) -0.1615(2) 0.5737(2) 0.0346(5) Uani 1 1 d .
C8 C 0.9372(2) 0.1926(3) 0.1264(2) 0.0279(6) Uani 1 1 d .
H8A H 0.9629 0.2758 0.1047 0.034 Uiso 1 1 d R
H8B H 0.9011 0.1946 0.0644 0.034 Uiso 1 1 d R
H8C H 1.0023 0.1371 0.1351 0.034 Uiso 1 1 d R
C1 C 0.6871(2) -0.1257(3) 0.4690(3) 0.0257(5) Uani 1 1 d .
C5 C 0.7132(3) -0.2181(3) 0.4276(3) 0.0295(6) Uani 1 1 d .
H5 H 0.6780 -0.2972 0.4708 0.035 Uiso 1 1 d R
C4 C 0.7901(3) -0.1882(3) 0.3214(3) 0.0323(6) Uani 1 1 d .
H4 H 0.8102 -0.2478 0.2924 0.039 Uiso 1 1 d R
C7 C 0.5909(3) -0.0742(3) 0.6258(3) 0.0396(7) Uani 1 1 d .
H7A H 0.6632 -0.0480 0.6311 0.048 Uiso 1 1 d R
H7B H 0.5440 -0.1146 0.7051 0.048 Uiso 1 1 d R
H7C H 0.5512 -0.0020 0.5760 0.048 Uiso 1 1 d R
C19 C 1.0884(4) 0.2692(4) 0.3439(4) 0.0510(10) Uani 1 1 d .
H19A H 1.0843 0.2352 0.2890 0.061 Uiso 1 1 d R
H19B H 1.1224 0.2084 0.4095 0.061 Uiso 1 1 d R
H19C H 1.1351 0.3445 0.3022 0.061 Uiso 1 1 d R

loop_
_atom_site_aniso_label
_atom_site_aniso_U_11
_atom_site_aniso_U_22
_atom_site_aniso_U_33
_atom_site_aniso_U_23
_atom_site_aniso_U_13
_atom_site_aniso_U_12
W1 0.01893(6) 0.01818(7) 0.02053(6) -0.00847(4) -0.00473(4) 0.00343(4)
Sn1 0.01805(9) 0.01907(9) 0.02307(9) -0.00831(7) -0.00571(7) 0.00265(7)
Cl1 0.0280(3) 0.0462(4) 0.0445(4) -0.0296(3) -0.0097(3) -0.0015(3)
Cl2 0.0339(3) 0.0305(3) 0.0282(3) -0.0161(3) -0.0070(3) 0.0071(3)
Cl3 0.0379(4) 0.0316(4) 0.0309(4) 0.0016(3) 0.0025(3) 0.0089(3)
C21 0.0266(13) 0.0242(13) 0.0287(13) -0.0136(11) -0.0067(11) 0.0032(11)
N1 0.0195(10) 0.0213(10) 0.0173(10) -0.0084(8) -0.0030(8) -0.0005(8)
C24 0.0234(12) 0.0256(14) 0.0227(12) -0.0103(10) -0.0041(10) 0.0055(11)
O5 0.0320(11) 0.0283(11) 0.0462(13) -0.0163(10) -0.0037(10) -0.0040(9)
O2 0.0359(12) 0.0363(12) 0.0493(14) -0.0214(11) -0.0192(11) 0.0158(10)
N2 0.0238(11) 0.0217(11) 0.0236(11) -0.0111(9) -0.0077(9) 0.0023(9)
C25 0.0339(15) 0.0255(14) 0.0305(15) -0.0131(11) -0.0077(12) 0.0027(12)
C23 0.0250(13) 0.0214(13) 0.0281(14) -0.0102(11) -0.0038(11) 0.0032(10)
O4 0.0475(13) 0.0359(12) 0.0277(11) -0.0160(9) 0.0008(10) 0.0029(10)
C6 0.0189(11) 0.0255(13) 0.0193(11) -0.0117(10) -0.0079(9) 0.0050(10)
C17 0.0293(15) 0.049(2) 0.055(2) -0.0259(17) -0.0112(15) -0.0006(14)
O6 0.0644(17) 0.0497(15) 0.0291(12) -0.0219(11) -0.0058(11) 0.0022(13)
C22 0.0316(15) 0.0267(14) 0.0295(14) -0.0105(11) -0.0073(12) 0.0021(12)
C11 0.0311(14) 0.0234(13) 0.0256(13) -0.0081(11) -0.0084(11) 0.0072(11)
C16 0.056(2) 0.075(3) 0.0321(17) -0.0212(18) -0.0191(17) -0.007(2)
C18 0.0447(17) 0.0224(13) 0.0295(14) -0.0052(11) -0.0197(13) -0.0052(12)
C3 0.0232(13) 0.0321(15) 0.0338(15) -0.0212(12) -0.0066(11) 0.0053(11)
C12 0.0321(14) 0.0181(12) 0.0289(14) -0.0063(11) -0.0016(12) -0.0009(11)
C13 0.0278(14) 0.0255(14) 0.0287(14) -0.0100(11) -0.0046(11) -0.0053(11)
C10 0.0230(12) 0.0260(13) 0.0217(12) -0.0113(10) -0.0050(10) 0.0038(10)
C9 0.0194(11) 0.0202(12) 0.0178(11) -0.0081(9) -0.0011(9) 0.0000(9)
C2 0.0197(11) 0.0225(12) 0.0244(12) -0.0119(10) -0.0092(10) 0.0053(10)
C14 0.0232(12) 0.0244(13) 0.0184(11) -0.0081(10) -0.0036(10) -0.0014(10)
O3 0.0563(16) 0.0325(13) 0.0524(15) -0.0119(11) -0.0099(13) -0.0137(12)
C20 0.0497(19) 0.0438(19) 0.0282(15) -0.0114(14) -0.0150(14) -0.0062(15)
C15 0.0285(14) 0.0294(14) 0.0310(14) -0.0145(12) -0.0136(12) 0.0072(12)
O1 0.0437(12) 0.0260(10) 0.0306(11) -0.0115(9) 0.0019(9) -0.0100(9)
C8 0.0274(13) 0.0318(15) 0.0225(13) -0.0127(11) -0.0009(11) 0.0048(12)
C1 0.0274(13) 0.0239(13) 0.0272(13) -0.0106(11) -0.0103(11) 0.0012(11)
C5 0.0348(15) 0.0206(13) 0.0373(15) -0.0139(11) -0.0135(13) 0.0018(11)
C4 0.0344(15) 0.0278(15) 0.0461(18) -0.0243(13) -0.0161(14) 0.0088(12)
C7 0.0491(19) 0.0356(17) 0.0322(16) -0.0175(13) 0.0055(14) -0.0086(15)
C19 0.058(2) 0.050(2) 0.066(2) -0.0360(19) -0.041(2) 0.0261(19)

loop_
_atom_type_symbol
_atom_type_description
_atom_type_scat_dispersion_real
_atom_type_scat_dispersion_imag
_atom_type_scat_source
C C 0.0033 0.0016 'International Tables Vol C Tables 4.2.6.8 and 6.1.1.4'
H H 0.0000 0.0000 'International Tables Vol C Tables 4.2.6.8 and 6.1.1.4'
O O 0.0106 0.0060 'International Tables Vol C Tables 4.2.6.8 and 6.1.1.4'
N N 0.0061 0.0033 'International Tables Vol C Tables 4.2.6.8 and 6.1.1.4'
Cl Cl 0.1484 0.1585 'International Tables Vol C Tables 4.2.6.8 and 6.1.1.4'
W W -0.8490 6.8722 'International Tables Vol C Tables 4.2.6.8 and 6.1.1.4'
Sn Sn -0.6537 1.4246 'International Tables Vol C Tables 4.2.6.8 and 6.1.1.4'

loop_
_exptl_crystal_face_index_h
_exptl_crystal_face_index_k
_exptl_crystal_face_index_l
_exptl_crystal_face_perp_dist
1 0 0 0.105
-1 0 0 0.180
0 0 1 0.088
0 -1 -1 0.133
0 1 0 0.080
0 -1 0 0.150
1 1 0 0.074
0 0 -1 0.148
0 1 1 0.108

loop_
_geom_angle_atom_site_label_1
_geom_angle_atom_site_label_2
_geom_angle_atom_site_label_3
_geom_angle
C21 W1 C23 89.46(11)
C21 W1 C22 88.92(12)
C23 W1 C22 90.39(12)
C21 W1 C24 92.83(11)
C23 W1 C24 88.90(11)
C22 W1 C24 178.11(11)
C21 W1 C25 91.15(12)
C23 W1 C25 178.82(11)
C22 W1 C25 90.63(12)
C24 W1 C25 90.06(11)
C21 W1 Sn1 175.37(8)
C23 W1 Sn1 88.26(8)
C22 W1 Sn1 87.06(8)
C24 W1 Sn1 91.16(7)
C25 W1 Sn1 91.20(8)
Cl3 Sn1 Cl1 94.97(3)
Cl3 Sn1 Cl2 94.68(3)
Cl1 Sn1 Cl2 97.51(3)
Cl3 Sn1 W1 128.15(2)
Cl1 Sn1 W1 116.52(2)
Cl2 Sn1 W1 118.538(18)
O2 C21 W1 177.1(3)
C6 N1 C9 126.0(2)
C6 N1 H1 114.9
C9 N1 H1 119.0
O5 C24 W1 177.6(2)
C1 N2 C2 116.7(2)
O6 C25 W1 178.7(3)
O4 C23 W1 178.5(3)
N1 C6 C2 116.6(2)
N1 C6 C8 121.4(2)
C2 C6 C8 122.0(2)
C15 C17 H17A 110.0
C15 C17 H17B 109.4
H17A C17 H17B 109.5
C15 C17 H17C 109.1
H17A C17 H17C 109.5
H17B C17 H17C 109.5
O3 C22 W1 178.8(3)
C12 C11 C10 121.4(3)
C12 C11 H11 119.3
C10 C11 H11 119.3
C15 C16 H16A 109.3
C15 C16 H16B 109.4
H16A C16 H16B 109.5
C15 C16 H16C 109.7
H16A C16 H16C 109.5
H16B C16 H16C 109.5
C14 C18 C20 112.5(3)
C14 C18 C19 110.2(3)
C20 C18 C19 110.6(3)
C14 C18 H18 107.7
C20 C18 H18 108.0
C19 C18 H18 107.6
C2 C3 C4 117.7(3)
C2 C3 H3 120.9
C4 C3 H3 121.3
C11 C12 C13 120.7(3)
C11 C12 H12 119.6
C13 C12 H12 119.7
C12 C13 C14 120.8(3)
C12 C13 H13 119.5
C14 C13 H13 119.7
C11 C10 C9 116.2(3)
C11 C10 C15 121.0(2)
C9 C10 C15 122.7(2)
C14 C9 C10 123.7(2)
C14 C9 N1 118.0(2)
C10 C9 N1 118.2(2)
N2 C2 C3 124.1(3)
N2 C2 C6 114.8(2)
C3 C2 C6 121.1(3)
C13 C14 C9 117.0(2)
C13 C14 C18 121.1(2)
C9 C14 C18 121.8(2)
C18 C20 H20A 109.7
C18 C20 H20B 109.6
H20A C20 H20B 109.5
C18 C20 H20C 109.1
H20A C20 H20C 109.5
H20B C20 H20C 109.5
C10 C15 C17 109.6(3)
C10 C15 C16 112.0(3)
C17 C15 C16 111.6(3)
C10 C15 H15 107.8
C17 C15 H15 107.7
C16 C15 H15 107.9
C1 O1 C7 117.2(2)
C6 C8 H8A 109.4
C6 C8 H8B 109.5
H8A C8 H8B 109.5
C6 C8 H8C 109.5
H8A C8 H8C 109.5
H8B C8 H8C 109.5
N2 C1 O1 120.9(3)
N2 C1 C5 123.8(3)
O1 C1 C5 115.2(3)
C4 C5 C1 118.3(3)
C4 C5 H5 121.0
C1 C5 H5 120.7
C5 C4 C3 119.3(3)
C5 C4 H4 120.4
C3 C4 H4 120.3
O1 C7 H7A 109.7
O1 C7 H7B 109.3
H7A C7 H7B 109.5
O1 C7 H7C 109.3
H7A C7 H7C 109.5
H7B C7 H7C 109.5
C18 C19 H19A 109.6
C18 C19 H19B 109.7
H19A C19 H19B 109.5
C18 C19 H19C 109.2
H19A C19 H19C 109.5
H19B C19 H19C 109.5

loop_
_geom_bond_atom_site_label_1
_geom_bond_atom_site_label_2
_geom_bond_distance
W1 C21 1.997(3)
W1 C23 2.021(3)
W1 C22 2.030(3)
W1 C24 2.045(3)
W1 C25 2.051(3)
W1 Sn1 2.7230(3)
Sn1 Cl3 2.3752(7)
Sn1 Cl1 2.3899(7)
Sn1 Cl2 2.3910(7)
C21 O2 1.141(4)
N1 C6 1.292(3)
N1 C9 1.446(3)
N1 H1 1.0147
C24 O5 1.141(4)
N2 C1 1.315(4)
N2 C2 1.357(4)
C25 O6 1.137(4)
C23 O4 1.146(4)
C6 C2 1.476(4)
C6 C8 1.483(4)
C17 C15 1.527(4)
C17 H17A 0.9599
C17 H17B 0.9601
C17 H17C 0.9600
C22 O3 1.145(4)
C11 C12 1.375(4)
C11 C10 1.393(4)
C11 H11 0.9300
C16 C15 1.531(4)
C16 H16A 0.9599
C16 H16B 0.9601
C16 H16C 0.9599
C18 C14 1.515(4)
C18 C20 1.520(4)
C18 C19 1.525(5)
C18 H18 0.9800
C3 C2 1.373(4)
C3 C4 1.399(4)
C3 H3 0.9300
C12 C13 1.383(4)
C12 H12 0.9301
C13 C14 1.386(4)
C13 H13 0.9300
C10 C9 1.401(4)
C10 C15 1.515(4)
C9 C14 1.398(4)
C20 H20A 0.9600
C20 H20B 0.9600
C20 H20C 0.9600
C15 H15 0.9800
O1 C1 1.337(4)
O1 C7 1.442(4)
C8 H8A 0.9600
C8 H8B 0.9601
C8 H8C 0.9599
C1 C5 1.405(4)
C5 C4 1.366(5)
C5 H5 0.9299
C4 H4 0.9301
C7 H7A 0.9600
C7 H7B 0.9600
C7 H7C 0.9600
C19 H19A 0.9600
C19 H19B 0.9600
C19 H19C 0.9600

loop_
_geom_hbond_atom_site_label_D
_geom_hbond_atom_site_label_H
_geom_hbond_atom_site_label_A
_geom_hbond_distance_DH
_geom_hbond_distance_HA
_geom_hbond_distance_DA
_geom_hbond_angle_DHA
_geom_hbond_site_symmetry_A
N1 H1 O4 1.01 2.18 2.953(3) 131.9 2_666
